data_7015680
loop_
_publ_author_name
'Siemeling, Ulrich'
'Klemann, Thorsten'
'Bruhn, Clemens'
'Schulz, Ji\<r\'i'
'\<St\<epni\<cka, Petr'

_publ_section_title
;
 The coordination behaviour of ferrocene-based pyridylphosphine ligands
 towards Zn(II), Cd(II) and Hg(II).
;
_journal_issue 17
_journal_name_full 'Dalton transactions (Cambridge, England : 2003)'
_journal_page_first 4722
_journal_page_last 4740
_journal_paper_doi 10.1039/c0dt01810d
_journal_volume 40
_journal_year 2011
_chemical_formula_moiety 'C27 H22 Br2 Fe Hg N P'
_chemical_formula_sum 'C27 H22 Br2 Fe Hg N P'
_chemical_formula_weight 807.69
_chemical_name_systematic
;
?
;
_space_group_IT_number 14
_symmetry_cell_setting monoclinic
_symmetry_Int_Tables_number 14
_symmetry_space_group_name_Hall '-P 2ybc'
_symmetry_space_group_name_H-M 'P 1 21/c 1'
_atom_sites_solution_hydrogens geom
_atom_sites_solution_primary direct
_atom_sites_solution_secondary difmap
_audit_creation_method SHELXL-97
_cell_angle_alpha 90.00
_cell_angle_beta 105.934(4)
_cell_angle_gamma 90.00
_cell_formula_units_Z 4
_cell_length_a 16.0531(9)
_cell_length_b 8.9781(4)
_cell_length_c 19.1000(11)
_cell_measurement_reflns_used 25021
_cell_measurement_temperature 173(2)
_cell_measurement_theta_max 25.78
_cell_measurement_theta_min 1.32
_cell_volume 2647.0(2)
_computing_structure_refinement 'SHELXL-97 (Sheldrick, 1997)'
_computing_structure_solution 'SHELXS-97 (Sheldrick, 1990)'
_diffrn_ambient_temperature 173(2)
_diffrn_detector 'image plate (34 cm diameter)'
_diffrn_detector_area_resol_mean 6.67
_diffrn_detector_type STOE
_diffrn_measured_fraction_theta_full 0.987
_diffrn_measured_fraction_theta_max 0.987
_diffrn_measurement_details ' 180 frames, detector distance = 135 mm'
_diffrn_measurement_device '2-circle goniometer'
_diffrn_measurement_device_type 'STOE IPDS 2'
_diffrn_measurement_method 'rotation method'
_diffrn_radiation_collimation '0.5 mm diameter, multiple pinhole'
_diffrn_radiation_monochromator 'plane graphite'
_diffrn_radiation_polarisn_norm 0
_diffrn_radiation_type 'Mo K\a'
_diffrn_radiation_wavelength 0.71073
_diffrn_reflns_av_R_equivalents 0.0518
_diffrn_reflns_av_sigmaI/netI 0.0331
_diffrn_reflns_limit_h_max 17
_diffrn_reflns_limit_h_min -19
_diffrn_reflns_limit_k_max 10
_diffrn_reflns_limit_k_min -10
_diffrn_reflns_limit_l_max 22
_diffrn_reflns_limit_l_min -22
_diffrn_reflns_number 16588
_diffrn_reflns_theta_full 25.23
_diffrn_reflns_theta_max 25.23
_diffrn_reflns_theta_min 1.32
_diffrn_source 'sealed X-ray tube, 12 x 0.4 mm long-fine focus'
_diffrn_source_current 30
_diffrn_source_power 1.50
_diffrn_source_voltage 50
_diffrn_standards_decay_% none
_exptl_absorpt_coefficient_mu 9.436
_exptl_absorpt_correction_T_max 0.3925
_exptl_absorpt_correction_T_min 0.0502
_exptl_absorpt_correction_type integration
_exptl_absorpt_process_details 'X-red ver. 1.31 (Stoe & Cie. 2005)'
_exptl_crystal_colour orange
_exptl_crystal_density_diffrn 2.027
_exptl_crystal_density_method 'not measured'
_exptl_crystal_description plate
_exptl_crystal_F_000 1528
_exptl_crystal_size_max 0.60
_exptl_crystal_size_mid 0.45
_exptl_crystal_size_min 0.09
_refine_diff_density_max 0.933
_refine_diff_density_min -0.731
_refine_diff_density_rms 0.257
_refine_ls_extinction_coef 0.00250(16)
_refine_ls_extinction_expression Fc^*^=kFc[1+0.001xFc^2^\l^3^/sin(2\q)]^-1/4^
_refine_ls_extinction_method SHELXL
_refine_ls_goodness_of_fit_ref 1.167
_refine_ls_hydrogen_treatment constr
_refine_ls_matrix_type full
_refine_ls_number_parameters 299
_refine_ls_number_reflns 4720
_refine_ls_number_restraints 0
_refine_ls_restrained_S_all 1.167
_refine_ls_R_factor_all 0.0285
_refine_ls_R_factor_gt 0.0261
_refine_ls_shift/su_max 0.001
_refine_ls_shift/su_mean 0.000
_refine_ls_structure_factor_coef Fsqd
_refine_ls_weighting_details 'calc w=1/[\s^2^(Fo^2^)+(0.0437P)^2^+0.5961P] where P=(Fo^2^+2Fc^2^)/3'
_refine_ls_weighting_scheme calc
_refine_ls_wR_factor_gt 0.0723
_refine_ls_wR_factor_ref 0.0734
_reflns_number_gt 4423
_reflns_number_total 4720
_reflns_threshold_expression >2sigma(I)
_cod_data_source_file c0dt01810d.txt
_cod_data_source_block i0626
_cod_original_sg_symbol_H-M 'P 21/c'
_cod_database_code 7015680

loop_
_symmetry_equiv_pos_as_xyz
'x, y, z'
'-x, y+1/2, -z+1/2'
'-x, -y, -z'
'x, -y-1/2, z-1/2'

loop_
_atom_site_label
_atom_site_type_symbol
_atom_site_fract_x
_atom_site_fract_y
_atom_site_fract_z
_atom_site_U_iso_or_equiv
_atom_site_adp_type
_atom_site_occupancy
_atom_site_symmetry_multiplicity
_atom_site_calc_flag
_atom_site_refinement_flags
_atom_site_disorder_assembly
_atom_site_disorder_group
C1 C 0.1483(2) 0.2106(4) -0.1282(2) 0.0306(8) Uani 1 1 d . . .
C2 C 0.0835(2) 0.1015(5) -0.1230(2) 0.0354(8) Uani 1 1 d . . .
H2A H 0.0751 0.0615 -0.0794 0.042 Uiso 1 1 calc R . .
C3 C 0.0350(3) 0.0657(5) -0.1948(3) 0.0434(10) Uani 1 1 d . . .
H3A H -0.0121 -0.0023 -0.2076 0.052 Uiso 1 1 calc R . .
C4 C 0.0684(3) 0.1484(5) -0.2448(3) 0.0409(10) Uani 1 1 d . . .
H4A H 0.0477 0.1438 -0.2964 0.049 Uiso 1 1 calc R . .
C5 C 0.1378(2) 0.2387(5) -0.2047(2) 0.0347(8) Uani 1 1 d . . .
H5A H 0.1712 0.3055 -0.2245 0.042 Uiso 1 1 calc R . .
C6 C 0.2737(2) -0.0403(4) -0.2097(2) 0.0340(8) Uani 1 1 d . . .
C7 C 0.2868(3) -0.0679(4) -0.1334(2) 0.0365(9) Uani 1 1 d . . .
H7A H 0.3310 -0.0256 -0.0949 0.044 Uiso 1 1 calc R . .
C8 C 0.2216(3) -0.1701(5) -0.1254(3) 0.0420(10) Uani 1 1 d . . .
H8A H 0.2146 -0.2067 -0.0807 0.050 Uiso 1 1 calc R . .
C9 C 0.1691(3) -0.2073(5) -0.1965(3) 0.0446(10) Uani 1 1 d . . .
H9A H 0.1213 -0.2739 -0.2075 0.053 Uiso 1 1 calc R . .
C10 C 0.2008(3) -0.1272(4) -0.2481(3) 0.0396(10) Uani 1 1 d . . .
H10A H 0.1776 -0.1309 -0.2995 0.048 Uiso 1 1 calc R . .
C11 C 0.3268(2) 0.0599(4) -0.2426(2) 0.0336(8) Uani 1 1 d . . .
C12 C 0.4139(2) 0.0867(5) -0.2087(2) 0.0399(9) Uani 1 1 d . . .
H12A H 0.4413 0.0412 -0.1633 0.048 Uiso 1 1 calc R . .
C13 C 0.4604(2) 0.1808(6) -0.2420(3) 0.0445(10) Uani 1 1 d . . .
H13A H 0.5201 0.1995 -0.2197 0.053 Uiso 1 1 calc R . .
C14 C 0.4190(2) 0.2469(5) -0.3077(2) 0.0405(9) Uani 1 1 d . . .
H14A H 0.4510 0.3111 -0.3303 0.049 Uiso 1 1 calc R . .
C15 C 0.2902(3) 0.1314(4) -0.3079(2) 0.0344(9) Uani 1 1 d . . .
H15A H 0.2304 0.1154 -0.3309 0.041 Uiso 1 1 calc R . .
C16 C 0.3166(3) 0.3605(4) -0.0767(3) 0.0373(10) Uani 1 1 d . . .
C17 C 0.3975(2) 0.3006(5) -0.0426(3) 0.0422(10) Uani 1 1 d . . .
H17A H 0.4031 0.2246 -0.0070 0.051 Uiso 1 1 calc R . .
C18 C 0.4705(3) 0.3532(6) -0.0613(4) 0.0549(14) Uani 1 1 d . . .
H18A H 0.5260 0.3139 -0.0377 0.066 Uiso 1 1 calc R . .
C19 C 0.4626(3) 0.4606(6) -0.1131(4) 0.0630(15) Uani 1 1 d . . .
H19A H 0.5125 0.4942 -0.1260 0.076 Uiso 1 1 calc R . .
C20 C 0.3825(3) 0.5211(6) -0.1472(4) 0.0642(15) Uani 1 1 d . . .
H20A H 0.3777 0.5964 -0.1830 0.077 Uiso 1 1 calc R . .
C21 C 0.3091(3) 0.4718(5) -0.1290(3) 0.0495(11) Uani 1 1 d . . .
H21A H 0.2540 0.5138 -0.1520 0.059 Uiso 1 1 calc R . .
C22 C 0.1665(2) 0.4639(4) -0.0327(2) 0.0334(8) Uani 1 1 d . . .
C23 C 0.2110(3) 0.5594(5) 0.0228(2) 0.0369(9) Uani 1 1 d . . .
H23A H 0.2698 0.5402 0.0479 0.044 Uiso 1 1 calc R . .
C24 C 0.1688(3) 0.6830(5) 0.0412(3) 0.0412(9) Uani 1 1 d . . .
H24A H 0.1986 0.7472 0.0795 0.049 Uiso 1 1 calc R . .
C25 C 0.0832(3) 0.7126(5) 0.0037(3) 0.0453(10) Uani 1 1 d . . .
H25A H 0.0548 0.7976 0.0158 0.054 Uiso 1 1 calc R . .
C26 C 0.0397(3) 0.6193(5) -0.0509(3) 0.0471(11) Uani 1 1 d . . .
H26A H -0.0189 0.6399 -0.0762 0.057 Uiso 1 1 calc R . .
C27 C 0.0805(3) 0.4937(5) -0.0698(2) 0.0413(9) Uani 1 1 d . . .
H27A H 0.0499 0.4294 -0.1077 0.050 Uiso 1 1 calc R . .
Fe1 Fe 0.16419(3) 0.01824(6) -0.17957(3) 0.03090(14) Uani 1 1 d . . .
N1 N 0.3347(2) 0.2227(4) -0.34064(19) 0.0362(7) Uani 1 1 d . . .
P1 P 0.22119(6) 0.29647(11) -0.05136(6) 0.0295(2) Uani 1 1 d . . .
Hg1 Hg 0.254946(8) 0.131822(16) 0.054495(8) 0.03316(9) Uani 1 1 d . . .
Br1 Br 0.36800(3) -0.07816(5) 0.07332(3) 0.04700(13) Uani 1 1 d . . .
Br2 Br 0.13011(3) 0.07200(5) 0.11138(3) 0.04689(13) Uani 1 1 d . . .

loop_
_atom_site_aniso_label
_atom_site_aniso_U_11
_atom_site_aniso_U_22
_atom_site_aniso_U_33
_atom_site_aniso_U_23
_atom_site_aniso_U_13
_atom_site_aniso_U_12
C1 0.0324(16) 0.0290(19) 0.032(2) 0.0015(16) 0.0109(15) 0.0054(14)
C2 0.0349(18) 0.041(2) 0.033(2) -0.0003(18) 0.0151(16) -0.0012(16)
C3 0.0339(18) 0.054(3) 0.041(2) -0.005(2) 0.0074(17) -0.0019(18)
C4 0.040(2) 0.051(3) 0.028(2) -0.0007(19) 0.0030(17) 0.0068(17)
C5 0.0398(18) 0.033(2) 0.032(2) 0.0072(17) 0.0114(16) 0.0089(15)
C6 0.0399(18) 0.0309(19) 0.032(2) 0.0024(17) 0.0114(16) 0.0066(15)
C7 0.045(2) 0.030(2) 0.035(2) 0.0030(17) 0.0114(17) 0.0088(16)
C8 0.056(2) 0.032(2) 0.042(3) 0.0066(19) 0.020(2) 0.0066(18)
C9 0.056(2) 0.029(2) 0.054(3) -0.004(2) 0.023(2) -0.0041(17)
C10 0.049(2) 0.036(2) 0.035(2) -0.0052(18) 0.0131(19) 0.0014(16)
C11 0.0375(18) 0.034(2) 0.032(2) -0.0038(17) 0.0139(16) 0.0075(15)
C12 0.0366(19) 0.052(3) 0.031(2) 0.006(2) 0.0091(16) 0.0095(18)
C13 0.0294(17) 0.058(3) 0.044(3) 0.007(2) 0.0071(17) 0.0058(18)
C14 0.0331(18) 0.049(2) 0.041(2) 0.006(2) 0.0131(17) 0.0009(17)
C15 0.0343(18) 0.035(2) 0.032(2) 0.0017(16) 0.0070(16) -0.0009(14)
C16 0.040(2) 0.031(2) 0.045(3) -0.0067(17) 0.0178(19) 0.0002(15)
C17 0.0350(19) 0.040(2) 0.054(3) -0.007(2) 0.0163(18) 0.0012(16)
C18 0.038(2) 0.056(3) 0.075(4) -0.015(3) 0.022(2) 0.0005(19)
C19 0.060(3) 0.056(3) 0.091(4) -0.009(3) 0.050(3) -0.012(2)
C20 0.074(3) 0.048(3) 0.086(4) 0.012(3) 0.048(3) -0.005(2)
C21 0.051(2) 0.040(2) 0.063(3) 0.011(2) 0.026(2) 0.0037(19)
C22 0.0394(18) 0.0287(19) 0.036(2) 0.0021(17) 0.0165(16) 0.0029(15)
C23 0.0426(19) 0.033(2) 0.038(2) 0.0021(18) 0.0153(17) 0.0011(16)
C24 0.061(2) 0.030(2) 0.037(2) 0.0009(19) 0.021(2) -0.0020(18)
C25 0.061(2) 0.036(2) 0.047(3) 0.006(2) 0.027(2) 0.0155(19)
C26 0.050(2) 0.047(3) 0.046(3) 0.003(2) 0.017(2) 0.0172(19)
C27 0.045(2) 0.043(2) 0.036(2) -0.0007(19) 0.0105(18) 0.0097(18)
Fe1 0.0356(3) 0.0299(3) 0.0283(3) -0.0001(2) 0.0106(2) -0.0002(2)
N1 0.0348(15) 0.043(2) 0.0308(18) 0.0045(15) 0.0093(13) -0.0017(14)
P1 0.0311(4) 0.0277(5) 0.0307(5) 0.0003(4) 0.0102(4) 0.0041(4)
Hg1 0.03564(11) 0.03383(12) 0.02928(12) 0.00047(6) 0.00769(7) 0.00527(5)
Br1 0.0415(2) 0.0458(3) 0.0481(3) -0.0029(2) 0.00265(18) 0.01613(17)
Br2 0.0436(2) 0.0462(3) 0.0583(3) -0.0125(2) 0.0265(2) -0.00454(17)

loop_
_atom_type_symbol
_atom_type_description
_atom_type_scat_dispersion_real
_atom_type_scat_dispersion_imag
_atom_type_scat_source
C C 0.0033 0.0016 'International Tables Vol C Tables 4.2.6.8 and 6.1.1.4'
H H 0.0000 0.0000 'International Tables Vol C Tables 4.2.6.8 and 6.1.1.4'
Fe Fe 0.3463 0.8444 'International Tables Vol C Tables 4.2.6.8 and 6.1.1.4'
N N 0.0061 0.0033 'International Tables Vol C Tables 4.2.6.8 and 6.1.1.4'
P P 0.1023 0.0942 'International Tables Vol C Tables 4.2.6.8 and 6.1.1.4'
Hg Hg -2.3894 9.2266 'International Tables Vol C Tables 4.2.6.8 and 6.1.1.4'
Br Br -0.2901 2.4595 'International Tables Vol C Tables 4.2.6.8 and 6.1.1.4'

loop_
_geom_angle_atom_site_label_1
_geom_angle_atom_site_label_2
_geom_angle_atom_site_label_3
_geom_angle
_geom_angle_site_symmetry_1
_geom_angle_site_symmetry_3
_geom_angle_publ_flag
C5 C1 C2 107.4(3) . . ?
C5 C1 P1 128.7(3) . . ?
C2 C1 P1 123.8(3) . . ?
C5 C1 Fe1 69.9(2) . . ?
C2 C1 Fe1 69.4(2) . . ?
P1 C1 Fe1 128.51(19) . . ?
C3 C2 C1 107.5(4) . . ?
C3 C2 Fe1 70.4(2) . . ?
C1 C2 Fe1 68.9(2) . . ?
C3 C2 H2A 126.3 . . ?
C1 C2 H2A 126.3 . . ?
Fe1 C2 H2A 126.0 . . ?
C2 C3 C4 108.8(4) . . ?
C2 C3 Fe1 69.2(2) . . ?
C4 C3 Fe1 69.7(2) . . ?
C2 C3 H3A 125.6 . . ?
C4 C3 H3A 125.6 . . ?
Fe1 C3 H3A 127.1 . . ?
C5 C4 C3 108.6(4) . . ?
C5 C4 Fe1 69.7(2) . . ?
C3 C4 Fe1 69.8(2) . . ?
C5 C4 H4A 125.7 . . ?
C3 C4 H4A 125.7 . . ?
Fe1 C4 H4A 126.4 . . ?
C4 C5 C1 107.6(4) . . ?
C4 C5 Fe1 69.9(2) . . ?
C1 C5 Fe1 68.7(2) . . ?
C4 C5 H5A 126.2 . . ?
C1 C5 H5A 126.2 . . ?
Fe1 C5 H5A 126.8 . . ?
C10 C6 C7 107.4(4) . . ?
C10 C6 C11 126.4(4) . . ?
C7 C6 C11 126.2(4) . . ?
C10 C6 Fe1 69.1(2) . . ?
C7 C6 Fe1 70.1(2) . . ?
C11 C6 Fe1 126.4(3) . . ?
C8 C7 C6 108.2(4) . . ?
C8 C7 Fe1 69.4(2) . . ?
C6 C7 Fe1 69.3(2) . . ?
C8 C7 H7A 125.9 . . ?
C6 C7 H7A 125.9 . . ?
Fe1 C7 H7A 127.0 . . ?
C7 C8 C9 107.8(4) . . ?
C7 C8 Fe1 70.1(2) . . ?
C9 C8 Fe1 69.4(3) . . ?
C7 C8 H8A 126.1 . . ?
C9 C8 H8A 126.1 . . ?
Fe1 C8 H8A 126.0 . . ?
C10 C9 C8 108.1(4) . . ?
C10 C9 Fe1 69.4(2) . . ?
C8 C9 Fe1 70.0(2) . . ?
C10 C9 H9A 126.0 . . ?
C8 C9 H9A 126.0 . . ?
Fe1 C9 H9A 126.2 . . ?
C9 C10 C6 108.5(4) . . ?
C9 C10 Fe1 70.0(3) . . ?
C6 C10 Fe1 70.2(2) . . ?
C9 C10 H10A 125.7 . . ?
C6 C10 H10A 125.7 . . ?
Fe1 C10 H10A 125.6 . . ?
C15 C11 C12 117.6(4) . . ?
C15 C11 C6 120.6(3) . . ?
C12 C11 C6 121.7(4) . . ?
C11 C12 C13 119.3(4) . . ?
C11 C12 H12A 120.3 . . ?
C13 C12 H12A 120.3 . . ?
C14 C13 C12 119.4(4) . . ?
C14 C13 H13A 120.3 . . ?
C12 C13 H13A 120.3 . . ?
N1 C14 C13 121.8(4) . . ?
N1 C14 H14A 119.1 . . ?
C13 C14 H14A 119.1 . . ?
N1 C15 C11 123.5(4) . . ?
N1 C15 H15A 118.2 . . ?
C11 C15 H15A 118.2 . . ?
C17 C16 C21 119.9(4) . . ?
C17 C16 P1 119.9(3) . . ?
C21 C16 P1 120.1(3) . . ?
C16 C17 C18 119.4(5) . . ?
C16 C17 H17A 120.3 . . ?
C18 C17 H17A 120.3 . . ?
C19 C18 C17 120.5(5) . . ?
C19 C18 H18A 119.7 . . ?
C17 C18 H18A 119.7 . . ?
C18 C19 C20 120.6(4) . . ?
C18 C19 H19A 119.7 . . ?
C20 C19 H19A 119.7 . . ?
C19 C20 C21 120.0(5) . . ?
C19 C20 H20A 120.0 . . ?
C21 C20 H20A 120.0 . . ?
C20 C21 C16 119.6(5) . . ?
C20 C21 H21A 120.2 . . ?
C16 C21 H21A 120.2 . . ?
C27 C22 C23 119.7(4) . . ?
C27 C22 P1 121.5(3) . . ?
C23 C22 P1 118.7(3) . . ?
C24 C23 C22 119.8(4) . . ?
C24 C23 H23A 120.1 . . ?
C22 C23 H23A 120.1 . . ?
C25 C24 C23 120.1(4) . . ?
C25 C24 H24A 119.9 . . ?
C23 C24 H24A 119.9 . . ?
C26 C25 C24 120.1(4) . . ?
C26 C25 H25A 120.0 . . ?
C24 C25 H25A 120.0 . . ?
C25 C26 C27 120.8(4) . . ?
C25 C26 H26A 119.6 . . ?
C27 C26 H26A 119.6 . . ?
C22 C27 C26 119.5(4) . . ?
C22 C27 H27A 120.3 . . ?
C26 C27 H27A 120.3 . . ?
C1 Fe1 C2 41.71(15) . . ?
C1 Fe1 C10 160.95(16) . . ?
C2 Fe1 C10 155.13(17) . . ?
C1 Fe1 C5 41.39(16) . . ?
C2 Fe1 C5 69.54(16) . . ?
C10 Fe1 C5 122.87(18) . . ?
C1 Fe1 C9 157.91(18) . . ?
C2 Fe1 C9 120.07(17) . . ?
C10 Fe1 C9 40.59(18) . . ?
C5 Fe1 C9 157.99(19) . . ?
C1 Fe1 C3 68.77(17) . . ?
C2 Fe1 C3 40.39(18) . . ?
C10 Fe1 C3 119.80(18) . . ?
C5 Fe1 C3 68.39(17) . . ?
C9 Fe1 C3 105.20(19) . . ?
C1 Fe1 C4 68.79(16) . . ?
C2 Fe1 C4 68.61(18) . . ?
C10 Fe1 C4 105.86(19) . . ?
C5 Fe1 C4 40.41(17) . . ?
C9 Fe1 C4 121.25(19) . . ?
C3 Fe1 C4 40.53(19) . . ?
C1 Fe1 C6 125.41(15) . . ?
C2 Fe1 C6 162.50(16) . . ?
C10 Fe1 C6 40.74(17) . . ?
C5 Fe1 C6 108.53(16) . . ?
C9 Fe1 C6 68.46(17) . . ?
C3 Fe1 C6 156.40(18) . . ?
C4 Fe1 C6 121.91(18) . . ?
C1 Fe1 C8 123.46(18) . . ?
C2 Fe1 C8 107.20(18) . . ?
C10 Fe1 C8 68.33(19) . . ?
C5 Fe1 C8 160.47(18) . . ?
C9 Fe1 C8 40.6(2) . . ?
C3 Fe1 C8 122.34(19) . . ?
C4 Fe1 C8 157.88(18) . . ?
C6 Fe1 C8 68.48(17) . . ?
C1 Fe1 C7 109.97(16) . . ?
C2 Fe1 C7 125.29(17) . . ?
C10 Fe1 C7 68.16(18) . . ?
C5 Fe1 C7 124.78(16) . . ?
C9 Fe1 C7 68.07(18) . . ?
C3 Fe1 C7 160.01(18) . . ?
C4 Fe1 C7 159.12(18) . . ?
C6 Fe1 C7 40.61(16) . . ?
C8 Fe1 C7 40.48(17) . . ?
C14 N1 C15 118.4(4) . . ?
C14 N1 Hg1 122.1(3) . 4_565 ?
C15 N1 Hg1 118.7(2) . 4_565 ?
C1 P1 C22 105.93(18) . . ?
C1 P1 C16 109.1(2) . . ?
C22 P1 C16 106.06(17) . . ?
C1 P1 Hg1 111.50(13) . . ?
C22 P1 Hg1 110.27(14) . . ?
C16 P1 Hg1 113.52(15) . . ?
N1 Hg1 P1 107.63(9) 4_566 . ?
N1 Hg1 Br1 94.97(8) 4_566 . ?
P1 Hg1 Br1 123.16(3) . . ?
N1 Hg1 Br2 93.37(8) 4_566 . ?
P1 Hg1 Br2 116.89(3) . . ?
Br1 Hg1 Br2 112.804(17) . . ?

loop_
_geom_bond_atom_site_label_1
_geom_bond_atom_site_label_2
_geom_bond_distance
_geom_bond_site_symmetry_2
_geom_bond_publ_flag
C1 C5 1.445(6) . ?
C1 C2 1.452(5) . ?
C1 P1 1.782(4) . ?
C1 Fe1 2.036(4) . ?
C2 C3 1.416(6) . ?
C2 Fe1 2.043(4) . ?
C2 H2A 0.9500 . ?
C3 C4 1.425(7) . ?
C3 Fe1 2.059(4) . ?
C3 H3A 0.9500 . ?
C4 C5 1.419(6) . ?
C4 Fe1 2.057(4) . ?
C4 H4A 0.9500 . ?
C5 Fe1 2.053(4) . ?
C5 H5A 0.9500 . ?
C6 C10 1.430(6) . ?
C6 C7 1.435(6) . ?
C6 C11 1.492(6) . ?
C6 Fe1 2.062(4) . ?
C7 C8 1.431(6) . ?
C7 Fe1 2.072(4) . ?
C7 H7A 0.9500 . ?
C8 C9 1.429(7) . ?
C8 Fe1 2.063(4) . ?
C8 H8A 0.9500 . ?
C9 C10 1.423(7) . ?
C9 Fe1 2.056(4) . ?
C9 H9A 0.9500 . ?
C10 Fe1 2.047(4) . ?
C10 H10A 0.9500 . ?
C11 C15 1.382(6) . ?
C11 C12 1.391(6) . ?
C12 C13 1.391(7) . ?
C12 H12A 0.9500 . ?
C13 C14 1.384(7) . ?
C13 H13A 0.9500 . ?
C14 N1 1.344(5) . ?
C14 H14A 0.9500 . ?
C15 N1 1.349(5) . ?
C15 H15A 0.9500 . ?
C16 C17 1.391(6) . ?
C16 C21 1.394(7) . ?
C16 P1 1.822(4) . ?
C17 C18 1.397(6) . ?
C17 H17A 0.9500 . ?
C18 C19 1.363(8) . ?
C18 H18A 0.9500 . ?
C19 C20 1.382(8) . ?
C19 H19A 0.9500 . ?
C20 C21 1.390(6) . ?
C20 H20A 0.9500 . ?
C21 H21A 0.9500 . ?
C22 C27 1.393(5) . ?
C22 C23 1.398(6) . ?
C22 P1 1.824(4) . ?
C23 C24 1.395(6) . ?
C23 H23A 0.9500 . ?
C24 C25 1.390(6) . ?
C24 H24A 0.9500 . ?
C25 C26 1.369(7) . ?
C25 H25A 0.9500 . ?
C26 C27 1.401(6) . ?
C26 H26A 0.9500 . ?
C27 H27A 0.9500 . ?
N1 Hg1 2.439(3) 4_565 ?
P1 Hg1 2.4423(10) . ?
Hg1 N1 2.439(3) 4_566 ?
Hg1 Br1 2.5727(4) . ?
Hg1 Br2 2.5847(4) . ?
